data_4113781
loop_
_publ_author_name
'Andrei N. Khlobystov'
'Matthew T. Brett'
'Alexander J. Blake'
'Neil R. Champness'
'Peter M. W. Gill'
'Darragh P. O'Neill'
'Simon J. Teat'
'Claire Wilson'
'Martin Schr\"oder'

_publ_contact_author_address
;
  School of Chemistry
  The University of Nottingham
  University Park
  Nottingham  NG7 2RD
  England
;
_publ_contact_author_email A.J.Blake@nottingham.ac.uk
_publ_contact_author_fax '0115 951 3563'
_publ_contact_author_name 'Dr A.J. Blake'
_publ_contact_author_phone '0115 951 3488'
_publ_section_title
;
 Stereoselective Association of Binuclear Metallacycles in Coordination
 Polymers
;
_journal_name_full 'Journal of the American Chemical Society'
_journal_page_first 6753
_journal_page_last 6761
_journal_paper_doi 10.1021/ja029048y
_journal_volume 125
_journal_year 2003
_chemical_formula_moiety 'C20.80 H19.60 Cd N4 O7'
_chemical_formula_sum 'C20.8 H19.6 Cd N4 O7'
_chemical_formula_weight 550.00
_chemical_name_common Bipy*Cd(NO3)2*i-PrOH
_chemical_name_systematic
; 
 1-(4-Pyridyl)-4(2-pyridylethynyl)benzene cadmium(II) 
bisnitrate complex isopropanol solvate 
;
_space_group_IT_number 14
_symmetry_cell_setting monoclinic
_symmetry_space_group_name_Hall '-P 2ybc'
_symmetry_space_group_name_H-M 'P 1 21/c 1'
_atom_sites_solution_hydrogens 'OH-proton found from difference electron map, others placed geometrically'
_atom_sites_solution_primary direct
_atom_sites_solution_secondary 'difference Fourier methods'
_audit_creation_method SHELXL-97
_cell_angle_alpha 90.00
_cell_angle_beta 114.657(1)
_cell_angle_gamma 90.00
_cell_formula_units_Z 4
_cell_length_a 13.2770(8)
_cell_length_b 13.2606(8)
_cell_length_c 14.3240(8)
_cell_measurement_reflns_used 5832
_cell_measurement_temperature 150(2)
_cell_measurement_theta_max 28.40
_cell_measurement_theta_min 2.28
_cell_volume 2292.0(2)
_computing_cell_refinement 'Bruker SAINT version 6.02a (Bruker, 2000)'
_computing_data_collection 'Bruker SMART version 5.054 (Bruker, 1998)'
_computing_data_reduction 'Bruker SAINT; Bruker SHELXTL (Bruker, 1997)'
_computing_molecular_graphics 'Bruker SHELXTL'
_computing_publication_material 'SHELXL-97; PLATON (Spek, 2001)'
_computing_structure_refinement 'SHELXL-97 (Sheldrick, 1997)'
_computing_structure_solution 'SHELXL-97 (Sheldrick, 1997)'
_diffrn_ambient_temperature 150(2)
_diffrn_measured_fraction_theta_full 0.968
_diffrn_measured_fraction_theta_max 0.882
_diffrn_measurement_device_type 'Bruker SMART1000 CCD area detector'
_diffrn_measurement_method omega
_diffrn_radiation_monochromator graphite
_diffrn_radiation_source 'normal-focus sealed tube'
_diffrn_radiation_type MoK\a
_diffrn_radiation_wavelength 0.71073
_diffrn_reflns_av_R_equivalents 0.027
_diffrn_reflns_av_sigmaI/netI 0.037
_diffrn_reflns_limit_h_max 17
_diffrn_reflns_limit_h_min -11
_diffrn_reflns_limit_k_max 16
_diffrn_reflns_limit_k_min -16
_diffrn_reflns_limit_l_max 16
_diffrn_reflns_limit_l_min -18
_diffrn_reflns_number 13556
_diffrn_reflns_theta_full 27.50
_diffrn_reflns_theta_max 28.75
_diffrn_reflns_theta_min 1.69
_diffrn_standards_decay_% none
_diffrn_standards_number 0
_exptl_absorpt_coefficient_mu 1.001
_exptl_absorpt_correction_T_max 0.825
_exptl_absorpt_correction_T_min 0.634
_exptl_absorpt_correction_type multi-scan
_exptl_absorpt_process_details 'SADABS (Bruker, 1999b)'
_exptl_crystal_colour colourless
_exptl_crystal_density_diffrn 1.594
_exptl_crystal_description block
_exptl_crystal_F_000 1106
_exptl_crystal_size_max 0.29
_exptl_crystal_size_mid 0.28
_exptl_crystal_size_min 0.19
_refine_diff_density_max 1.21
_refine_diff_density_min -0.72
_refine_diff_density_rms 0.10
_refine_ls_extinction_method none
_refine_ls_goodness_of_fit_ref 1.036
_refine_ls_hydrogen_treatment 'OH-proton freely refined, riding model for others'
_refine_ls_matrix_type full
_refine_ls_number_parameters 314
_refine_ls_number_reflns 5247
_refine_ls_number_restraints 103
_refine_ls_restrained_S_all 1.035
_refine_ls_R_factor_all 0.0562
_refine_ls_R_factor_gt 0.0373
_refine_ls_shift/su_max 0.002
_refine_ls_shift/su_mean 0.000
_refine_ls_structure_factor_coef Fsqd
_refine_ls_weighting_details 'calc w=1/[\s^2^(Fo^2^)+(0.06P)^2^+0.74P] where P=(Fo^2^+2Fc^2^)/3'
_refine_ls_weighting_scheme calc
_refine_ls_wR_factor_gt 0.0966
_refine_ls_wR_factor_ref 0.1047
_reflns_number_gt 4009
_reflns_number_total 5247
_reflns_threshold_expression >2sigma(I)
_cod_data_source_file ja029048ysi20021022_034217_7.cif
_cod_data_source_block (7)
_cod_depositor_comments
;
The following automatic conversions were performed:

'_atom_sites_solution_primary' value 'direct method' was changed to
'direct'.

Automatic conversion script
Id: cif_fix_values 6452 2018-10-05 10:23:21Z andrius 
;
_cod_original_cell_volume 2292.0(4)
_cod_original_formula_sum 'C20.80 H19.60 Cd N4 O7'
_cod_database_code 4113781

loop_
_symmetry_equiv_pos_as_xyz
'x, y, z'
'-x, y+1/2, -z+1/2'
'-x, -y, -z'
'x, -y-1/2, z-1/2'

loop_
_atom_site_label
_atom_site_type_symbol
_atom_site_fract_x
_atom_site_fract_y
_atom_site_fract_z
_atom_site_U_iso_or_equiv
_atom_site_adp_type
_atom_site_occupancy
_atom_site_symmetry_multiplicity
_atom_site_calc_flag
_atom_site_refinement_flags
_atom_site_disorder_assembly
_atom_site_disorder_group
Cd1 Cd 0.189488(19) 0.586259(17) 0.969007(18) 0.02568(9) Uani 1 1 d DU . .
N1 N 0.7367(2) 1.2568(2) 1.0082(2) 0.0266(6) Uani 1 1 d U . .
N10A N -0.0329(2) 0.5859(2) 0.8136(2) 0.0290(6) Uani 1 1 d U . .
N20A N 0.3045(3) 0.4417(2) 1.1196(2) 0.0363(7) Uani 1 1 d U . .
N20 N 0.2404(2) 0.4854(2) 0.8618(2) 0.0283(6) Uani 1 1 d U A .
O1S O 0.1289(3) 0.6324(2) 1.0952(2) 0.0358(7) Uani 0.80 1 d PDU A 1
O11 O 0.0079(2) 0.51691(19) 0.8804(2) 0.0348(6) Uani 1 1 d DU A .
O12 O -0.1278(2) 0.5802(2) 0.7478(2) 0.0440(7) Uani 1 1 d U A .
O13 O 0.0285(2) 0.6600(2) 0.8193(2) 0.0432(7) Uani 1 1 d U A .
O21 O 0.3508(2) 0.5227(2) 1.1114(2) 0.0394(6) Uani 1 1 d U A .
O22 O 0.3548(3) 0.3794(2) 1.1861(2) 0.0469(7) Uani 1 1 d U A .
O23 O 0.2058(2) 0.4273(2) 1.0567(2) 0.0461(7) Uani 1 1 d U A .
C1S C 0.0637(5) 0.7311(5) 1.1110(5) 0.0680(17) Uani 0.80 1 d PDU A 1
H1SA H 0.0335 0.7115 1.1617 0.082 Uiso 0.80 1 calc PR A 1
C2 C 0.7813(3) 1.1800(3) 1.0733(3) 0.0285(7) Uani 1 1 d U B 1
H2A H 0.8455 1.1926 1.1347 0.034 Uiso 1 1 calc R B 1
C2S C 0.1383(7) 0.8140(5) 1.1554(5) 0.071(2) Uani 0.80 1 d PDU A 1
H2SA H 0.0969 0.8716 1.1644 0.107 Uiso 0.80 1 calc PR A 1
H2SB H 0.1733 0.8331 1.1098 0.107 Uiso 0.80 1 calc PR A 1
H2SC H 0.1955 0.7937 1.2223 0.107 Uiso 0.80 1 calc PR A 1
C3 C 0.7388(3) 1.0841(3) 1.0553(3) 0.0305(7) Uani 1 1 d U B 1
H3A H 0.7729 1.0326 1.1045 0.037 Uiso 1 1 calc R B 1
C3S C -0.0310(4) 0.7601(4) 1.0168(4) 0.0519(14) Uani 0.80 1 d PDU A 1
H3SA H -0.0676 0.8188 1.0304 0.078 Uiso 0.80 1 calc PR A 1
H3SB H -0.0835 0.7038 0.9932 0.078 Uiso 0.80 1 calc PR A 1
H3SC H -0.0054 0.7769 0.9637 0.078 Uiso 0.80 1 calc PR A 1
C4 C 0.6456(3) 1.0617(2) 0.9654(3) 0.0272(7) Uani 1 1 d U . .
C5 C 0.6014(3) 1.1413(3) 0.8973(3) 0.0360(9) Uani 1 1 d U B .
H5A H 0.5388 1.1303 0.8342 0.043 Uiso 1 1 calc R . .
C6 C 0.6480(3) 1.2362(3) 0.9210(3) 0.0355(8) Uani 1 1 d U B .
H6A H 0.6157 1.2893 0.8733 0.043 Uiso 1 1 calc R . .
C7 C 0.5950(3) 0.9596(3) 0.9444(3) 0.0286(7) Uani 1 1 d U B .
C8 C 0.6501(4) 0.8756(3) 1.0007(3) 0.0445(10) Uani 1 1 d U . .
H8A H 0.7232 0.8828 1.0527 0.053 Uiso 1 1 calc R B .
C9 C 0.5999(4) 0.7813(3) 0.9821(3) 0.0445(10) Uani 1 1 d U B .
H9A H 0.6390 0.7249 1.0212 0.053 Uiso 1 1 calc R . .
C10 C 0.4931(3) 0.7689(3) 0.9069(3) 0.0315(8) Uani 1 1 d U . .
C11 C 0.4384(3) 0.8523(3) 0.8494(3) 0.0323(8) Uani 1 1 d U B .
H11A H 0.3659 0.8447 0.7965 0.039 Uiso 1 1 calc R . .
C12 C 0.4883(3) 0.9460(3) 0.8682(3) 0.0310(8) Uani 1 1 d U . .
H12A H 0.4492 1.0022 0.8286 0.037 Uiso 1 1 calc R B .
C13 C 0.4385(3) 0.6726(3) 0.8900(3) 0.0320(8) Uani 1 1 d U B .
C14 C 0.3889(3) 0.5951(2) 0.8749(3) 0.0304(7) Uani 1 1 d U . .
C15 C 0.3321(3) 0.5006(2) 0.8446(3) 0.0279(7) Uani 1 1 d U A .
C16 C 0.3693(4) 0.4291(3) 0.7945(3) 0.0392(9) Uani 1 1 d U . .
H16A H 0.4351 0.4408 0.7851 0.047 Uiso 1 1 calc R B .
C17 C 0.3097(4) 0.3418(3) 0.7588(3) 0.0456(10) Uani 1 1 d U B .
H17A H 0.3330 0.2929 0.7236 0.055 Uiso 1 1 calc R . .
C18 C 0.2155(4) 0.3266(3) 0.7752(3) 0.0425(9) Uani 1 1 d U . .
H18A H 0.1727 0.2670 0.7509 0.051 Uiso 1 1 calc R B .
C19 C 0.1840(3) 0.3989(3) 0.8274(3) 0.0355(8) Uani 1 1 d U A .
H19A H 0.1199 0.3869 0.8394 0.043 Uiso 1 1 calc R . .
H1S H 0.105(3) 0.5853(13) 1.110(2) 0.001(8) Uiso 0.80 1 d PD . .
C2S' C -0.087(2) 0.9181(17) 0.9752(17) 0.059(6) Uiso 0.20 1 d PDU C 2
O1S' O 0.0892(19) 0.900(2) 1.106(3) 0.141(12) Uiso 0.20 1 d PDU C 2
C1S' C -0.0311(15) 0.8474(14) 1.0565(14) 0.039(4) Uiso 0.20 1 d PDU C 2

loop_
_atom_site_aniso_label
_atom_site_aniso_U_11
_atom_site_aniso_U_22
_atom_site_aniso_U_33
_atom_site_aniso_U_23
_atom_site_aniso_U_13
_atom_site_aniso_U_12
Cd1 0.02339(14) 0.02180(13) 0.03015(14) 0.00206(10) 0.00947(10) -0.00215(10)
N1 0.0287(15) 0.0204(13) 0.0301(14) -0.0018(11) 0.0115(12) -0.0024(11)
N10A 0.0274(15) 0.0260(15) 0.0308(15) -0.0050(12) 0.0092(12) -0.0018(12)
N20A 0.0368(18) 0.0323(16) 0.0365(17) 0.0071(13) 0.0119(15) -0.0002(13)
N20 0.0294(15) 0.0211(13) 0.0333(15) 0.0008(12) 0.0119(13) -0.0019(11)
O1S 0.0452(19) 0.0350(17) 0.0400(17) -0.0045(14) 0.0306(16) -0.0209(15)
O11 0.0250(13) 0.0323(13) 0.0432(14) 0.0094(11) 0.0103(11) 0.0000(10)
O12 0.0338(15) 0.0392(16) 0.0405(15) -0.0059(12) -0.0028(12) -0.0026(12)
O13 0.0363(15) 0.0326(14) 0.0470(16) 0.0047(12) 0.0037(13) -0.0099(11)
O21 0.0355(15) 0.0306(14) 0.0446(15) 0.0102(12) 0.0093(12) -0.0037(11)
O22 0.0504(18) 0.0321(14) 0.0444(16) 0.0157(12) 0.0060(14) 0.0044(13)
O23 0.0316(15) 0.0536(18) 0.0430(15) 0.0151(13) 0.0056(12) -0.0080(12)
C1S 0.073(4) 0.069(4) 0.068(4) -0.003(3) 0.036(3) -0.012(3)
C2 0.0301(18) 0.0257(17) 0.0277(16) -0.0011(14) 0.0101(14) -0.0039(14)
C2S 0.113(6) 0.057(4) 0.052(3) -0.019(3) 0.042(4) -0.022(4)
C3 0.0359(19) 0.0220(16) 0.0321(17) 0.0052(14) 0.0128(15) 0.0005(14)
C3S 0.032(3) 0.047(3) 0.067(4) -0.013(3) 0.010(2) -0.003(2)
C4 0.0314(18) 0.0231(16) 0.0283(17) -0.0016(13) 0.0136(14) -0.0036(13)
C5 0.040(2) 0.0253(18) 0.0316(18) -0.0005(14) 0.0046(17) -0.0056(15)
C6 0.038(2) 0.0241(17) 0.0364(19) 0.0045(15) 0.0082(17) -0.0020(15)
C7 0.036(2) 0.0227(16) 0.0285(17) -0.0016(13) 0.0148(15) -0.0022(14)
C8 0.041(2) 0.0287(19) 0.048(2) 0.0019(18) 0.0033(19) -0.0041(16)
C9 0.047(2) 0.0208(18) 0.052(2) 0.0042(17) 0.008(2) -0.0014(16)
C10 0.040(2) 0.0248(17) 0.0371(19) -0.0065(14) 0.0228(16) -0.0054(14)
C11 0.035(2) 0.0315(18) 0.0329(18) -0.0029(15) 0.0164(16) -0.0078(15)
C12 0.038(2) 0.0240(16) 0.0325(18) 0.0009(14) 0.0157(16) -0.0022(14)
C13 0.037(2) 0.0244(17) 0.040(2) -0.0016(15) 0.0218(17) -0.0015(14)
C14 0.0353(19) 0.0237(17) 0.0377(19) -0.0012(14) 0.0206(16) -0.0019(14)
C15 0.0336(19) 0.0213(16) 0.0296(17) 0.0022(13) 0.0142(15) 0.0010(13)
C16 0.047(2) 0.031(2) 0.052(2) -0.0043(17) 0.032(2) -0.0014(16)
C17 0.067(3) 0.0268(19) 0.050(2) -0.0086(17) 0.031(2) -0.0013(19)
C18 0.052(2) 0.0236(18) 0.048(2) -0.0087(17) 0.017(2) -0.0081(17)
C19 0.035(2) 0.0237(18) 0.044(2) -0.0010(15) 0.0139(17) -0.0054(14)

loop_
_atom_type_symbol
_atom_type_description
_atom_type_scat_dispersion_real
_atom_type_scat_dispersion_imag
_atom_type_scat_source
C C 0.0033 0.0016 'International Tables Vol C Tables 4.2.6.8 and 6.1.1.4'
H H 0.0000 0.0000 'International Tables Vol C Tables 4.2.6.8 and 6.1.1.4'
N N 0.0061 0.0033 'International Tables Vol C Tables 4.2.6.8 and 6.1.1.4'
O O 0.0106 0.0060 'International Tables Vol C Tables 4.2.6.8 and 6.1.1.4'
Cd Cd -0.8075 1.2024 'International Tables Vol C Tables 4.2.6.8 and 6.1.1.4'

loop_
_geom_angle_atom_site_label_1
_geom_angle_atom_site_label_2
_geom_angle_atom_site_label_3
_geom_angle
_geom_angle_site_symmetry_1
_geom_angle_site_symmetry_3
_geom_angle_publ_flag
N1 Cd1 N20 113.23(10) 3_677 . y
N1 Cd1 O1S 85.18(10) 3_677 . y
N20 Cd1 O1S 160.22(11) . . y
N1 Cd1 O11 135.20(9) 3_677 . y
N20 Cd1 O11 86.27(10) . . y
O1S Cd1 O11 85.13(10) . . y
N1 Cd1 O21 91.19(9) 3_677 . y
N20 Cd1 O21 87.56(10) . . y
O1S Cd1 O21 84.77(11) . . y
O11 Cd1 O21 131.16(9) . . y
N1 Cd1 O23 141.89(10) 3_677 . y
N20 Cd1 O23 81.62(10) . . y
O1S Cd1 O23 79.18(11) . . y
O11 Cd1 O23 78.02(9) . . y
O21 Cd1 O23 53.16(9) . . y
N1 Cd1 O13 85.89(9) 3_677 . y
N20 Cd1 O13 92.19(10) . . y
O1S Cd1 O13 96.49(11) . . y
O11 Cd1 O13 52.07(8) . . y
O21 Cd1 O13 176.71(9) . . y
O23 Cd1 O13 130.05(9) . . y
C6 N1 C2 117.0(3) . . ?
C6 N1 Cd1 118.8(2) . 3_677 ?
C2 N1 Cd1 124.0(2) . 3_677 ?
O12 N10A O13 122.2(3) . . ?
O12 N10A O11 120.9(3) . . ?
O13 N10A O11 116.9(3) . . ?
O22 N20A O23 121.4(3) . . ?
O22 N20A O21 121.0(3) . . ?
O23 N20A O21 117.6(3) . . ?
C19 N20 C15 117.7(3) . . ?
C19 N20 Cd1 117.3(3) . . ?
C15 N20 Cd1 124.2(2) . . ?
C1S O1S Cd1 133.3(3) . . ?
N10A O11 Cd1 98.12(19) . . ?
N10A O13 Cd1 92.85(19) . . ?
N20A O21 Cd1 94.6(2) . . ?
N20A O23 Cd1 94.6(2) . . ?
C2S C1S C3S 112.1(6) . . ?
C2S C1S O1S 111.5(5) . . ?
C3S C1S O1S 112.6(5) . . ?
N1 C2 C3 123.1(3) . . ?
C2 C3 C4 120.5(3) . . ?
C5 C4 C3 115.9(3) . . ?
C5 C4 C7 121.9(3) . . ?
C3 C4 C7 122.2(3) . . ?
C6 C5 C4 120.4(3) . . ?
N1 C6 C5 123.0(3) . . ?
C8 C7 C12 117.9(3) . . ?
C8 C7 C4 121.9(3) . . ?
C12 C7 C4 120.2(3) . . ?
C9 C8 C7 121.0(4) . . ?
C10 C9 C8 120.6(4) . . ?
C9 C10 C11 118.6(3) . . ?
C9 C10 C13 121.1(3) . . ?
C11 C10 C13 120.3(3) . . ?
C12 C11 C10 120.7(3) . . ?
C11 C12 C7 121.2(3) . . ?
C14 C13 C10 177.1(4) . . ?
C13 C14 C15 172.4(4) . . ?
N20 C15 C16 121.9(3) . . ?
N20 C15 C14 118.4(3) . . ?
C16 C15 C14 119.6(3) . . ?
C17 C16 C15 119.3(4) . . ?
C16 C17 C18 118.8(4) . . ?
C17 C18 C19 119.3(4) . . ?
N20 C19 C18 122.8(4) . . ?
C2S' C1S' O1S' 99(2) . . ?

loop_
_geom_bond_atom_site_label_1
_geom_bond_atom_site_label_2
_geom_bond_distance
_geom_bond_site_symmetry_2
_geom_bond_publ_flag
Cd1 N1 2.265(3) 3_677 y
Cd1 N20 2.339(3) . y
Cd1 O1S 2.346(3) . y
Cd1 O11 2.391(2) . y
Cd1 O21 2.411(3) . y
Cd1 O23 2.417(3) . y
Cd1 O13 2.510(3) . y
N1 C6 1.339(5) . ?
N1 C2 1.340(4) . ?
N1 Cd1 2.265(3) 3_677 ?
N10A O12 1.221(4) . ?
N10A O13 1.256(4) . ?
N10A O11 1.271(4) . ?
N20A O22 1.226(4) . ?
N20A O23 1.257(4) . ?
N20A O21 1.268(4) . ?
N20 C19 1.346(4) . ?
N20 C15 1.355(4) . ?
O1S C1S 1.637(8) . ?
C1S C2S 1.438(7) . ?
C1S C3S 1.460(7) . ?
C2 C3 1.372(5) . ?
C3 C4 1.396(5) . ?
C4 C5 1.390(5) . ?
C4 C7 1.485(5) . ?
C5 C6 1.381(5) . ?
C7 C8 1.390(5) . ?
C7 C12 1.393(5) . ?
C8 C9 1.390(5) . ?
C9 C10 1.387(6) . ?
C10 C11 1.389(5) . ?
C10 C13 1.438(5) . ?
C11 C12 1.380(5) . ?
C13 C14 1.191(5) . ?
C14 C15 1.433(5) . ?
C15 C16 1.398(5) . ?
C16 C17 1.375(5) . ?
C17 C18 1.381(6) . ?
C18 C19 1.383(5) . ?
C2S' C1S' 1.437(10) . ?
O1S' C1S' 1.608(10) . ?
